data_4035343
loop_
_publ_author_name
'Yuen, On Ying'
'Leung, Man Pan'
'So, Chau Ming'
'Sun, Raymond Wai-Yin'
'Kwong, Fuk Yee'

_publ_section_title
;
 Palladium-Catalyzed Direct Arylation of Polyfluoroarenes for Accessing
 Tetra- ortho-Substituted Biaryls: Buchwald-type Ligand Having
 Complementary -PPh<sub>2</sub> Moiety Exhibits Better Efficiency.
;
_journal_issue 16
_journal_name_full 'The Journal of organic chemistry'
_journal_page_first 9008
_journal_page_last 9017
_journal_paper_doi 10.1021/acs.joc.8b01176
_journal_volume 83
_journal_year 2018
_chemical_formula_sum 'C26 H23 O2 P'
_chemical_formula_weight 398.41
_space_group_crystal_system monoclinic
_space_group_IT_number 14
_space_group_name_Hall '-P 2yn'
_space_group_name_H-M_alt 'P 1 21/n 1'
_atom_sites_solution_hydrogens geom
_audit_creation_method SHELXL-2014/6
_cell_angle_alpha 90
_cell_angle_beta 103.5777(13)
_cell_angle_gamma 90
_cell_formula_units_Z 4
_cell_length_a 8.4766(4)
_cell_length_b 18.0301(8)
_cell_length_c 14.2702(6)
_cell_measurement_reflns_used 604
_cell_measurement_temperature 296(2)
_cell_measurement_theta_max 15
_cell_measurement_theta_min 15
_cell_volume 2120.02(16)
_computing_cell_refinement 'BRUKER D8VENTURE DIFFRACTOMETER'
_computing_data_collection 'BRUKER D8VENTURE DIFFRACTOMETER'
_computing_data_reduction 'BRUKER D8VENTURE DIFFRACTOMETER'
_computing_molecular_graphics 'BRUKER SHELXTL'
_computing_publication_material 'BRUKER SHELXTL'
_computing_structure_refinement 'SHELXL-2014/6 (Sheldrick, 2014)'
_diffrn_ambient_temperature 296(2)
_diffrn_measured_fraction_theta_full 0.994
_diffrn_measured_fraction_theta_max 0.994
_diffrn_measurement_device_type 'BRUKER D8VENTURE DIFFRACTOMETER'
_diffrn_measurement_method 'PHI & OMEGA SCAN'
_diffrn_radiation_type MoK\a
_diffrn_radiation_wavelength 0.71073
_diffrn_reflns_av_R_equivalents 0.0270
_diffrn_reflns_av_unetI/netI 0.0120
_diffrn_reflns_Laue_measured_fraction_full 0.994
_diffrn_reflns_Laue_measured_fraction_max 0.994
_diffrn_reflns_limit_h_max 10
_diffrn_reflns_limit_h_min -10
_diffrn_reflns_limit_k_max 21
_diffrn_reflns_limit_k_min -21
_diffrn_reflns_limit_l_max 17
_diffrn_reflns_limit_l_min -17
_diffrn_reflns_number 45631
_diffrn_reflns_point_group_measured_fraction_full 0.994
_diffrn_reflns_point_group_measured_fraction_max 0.994
_diffrn_reflns_theta_full 25.242
_diffrn_reflns_theta_max 25.247
_diffrn_reflns_theta_min 2.562
_exptl_absorpt_coefficient_mu 0.149
_exptl_absorpt_correction_T_max 0.7456
_exptl_absorpt_correction_T_min 0.6814
_exptl_absorpt_correction_type multi-scan
_exptl_crystal_colour colourless
_exptl_crystal_density_diffrn 1.248
_exptl_crystal_description block
_exptl_crystal_F_000 840
_exptl_crystal_size_max 0.500
_exptl_crystal_size_mid 0.400
_exptl_crystal_size_min 0.300
_refine_diff_density_max 0.197
_refine_diff_density_min -0.234
_refine_diff_density_rms 0.034
_refine_ls_extinction_method none
_refine_ls_goodness_of_fit_ref 1.055
_refine_ls_hydrogen_treatment constr
_refine_ls_matrix_type full
_refine_ls_number_parameters 262
_refine_ls_number_reflns 3818
_refine_ls_number_restraints 0
_refine_ls_restrained_S_all 1.055
_refine_ls_R_factor_all 0.0390
_refine_ls_R_factor_gt 0.0345
_refine_ls_shift/su_max 0.004
_refine_ls_shift/su_mean 0.000
_refine_ls_structure_factor_coef Fsqd
_refine_ls_weighting_details 'w=1/[\s^2^(Fo^2^)+(0.0447P)^2^+0.7169P] where P=(Fo^2^+2Fc^2^)/3'
_refine_ls_weighting_scheme calc
_refine_ls_wR_factor_gt 0.0905
_refine_ls_wR_factor_ref 0.0948
_reflns_Friedel_coverage 0.000
_reflns_number_gt 3434
_reflns_number_total 3818
_reflns_threshold_expression 'I > 2\s(I)'
_cod_data_source_file jo8b01176_si_002.cif
_cod_data_source_block RLPPh2SPhos
_cod_original_sg_symbol_H-M 'P 21/n'
_cod_database_code 4035343
_shelx_space_group_comment
;
The symmetry employed for this shelxl refinement is uniquely defined
by the following loop, which should always be used as a source of
symmetry information in preference to the above space-group names.
They are only intended as comments.
;
_shelx_estimated_absorpt_t_min 0.929
_shelx_estimated_absorpt_t_max 0.957
_shelxl_version_number 2014/6

loop_
_space_group_symop_operation_xyz
'x, y, z'
'-x+1/2, y+1/2, -z+1/2'
'-x, -y, -z'
'x-1/2, -y-1/2, z-1/2'

loop_
_atom_site_label
_atom_site_type_symbol
_atom_site_fract_x
_atom_site_fract_y
_atom_site_fract_z
_atom_site_U_iso_or_equiv
_atom_site_adp_type
_atom_site_occupancy
_atom_site_site_symmetry_order
_atom_site_calc_flag
_atom_site_refinement_flags_posn
_atom_site_refinement_flags_adp
P1 P 0.55953(4) 1.04767(2) 0.76948(2) 0.03195(12) Uani 1 1 d . .
C1 C 0.52908(19) 0.88968(8) 0.67433(10) 0.0391(3) Uani 1 1 d . .
C2 C 0.3766(2) 0.85602(8) 0.65383(11) 0.0447(4) Uani 1 1 d . .
C3 C 0.2884(2) 0.84723(10) 0.55906(12) 0.0556(4) Uani 1 1 d . .
H3A H 0.1863 0.8253 0.5457 0.067 Uiso 1 1 calc R U
C4 C 0.3554(2) 0.87164(10) 0.48536(12) 0.0577(5) Uani 1 1 d . .
H4A H 0.2960 0.8664 0.4220 0.069 Uiso 1 1 calc R U
C5 C 0.5064(2) 0.90329(9) 0.50226(11) 0.0503(4) Uani 1 1 d . .
H5A H 0.5493 0.9190 0.4513 0.060 Uiso 1 1 calc R U
C6 C 0.5942(2) 0.91145(8) 0.59711(10) 0.0429(4) Uani 1 1 d . .
C7 C 0.1632(3) 0.80310(13) 0.71620(16) 0.0787(6) Uani 1 1 d . .
H7A H 0.1423 0.7879 0.7766 0.118 Uiso 1 1 calc R U
H7B H 0.0872 0.8410 0.6879 0.118 Uiso 1 1 calc R U
H7C H 0.1516 0.7613 0.6735 0.118 Uiso 1 1 calc R U
C8 C 0.8316(3) 0.94935(11) 0.54717(14) 0.0633(5) Uani 1 1 d . .
H8A H 0.9378 0.9691 0.5742 0.095 Uiso 1 1 calc R U
H8B H 0.8416 0.9025 0.5170 0.095 Uiso 1 1 calc R U
H8C H 0.7722 0.9833 0.5000 0.095 Uiso 1 1 calc R U
C9 C 0.62915(18) 0.89542(8) 0.77583(10) 0.0374(3) Uani 1 1 d . .
C10 C 0.7081(2) 0.83211(9) 0.81795(12) 0.0519(4) Uani 1 1 d . .
H10A H 0.6938 0.7878 0.7836 0.062 Uiso 1 1 calc R U
C11 C 0.8076(2) 0.83333(10) 0.90984(12) 0.0558(4) Uani 1 1 d . .
H11A H 0.8607 0.7904 0.9365 0.067 Uiso 1 1 calc R U
C12 C 0.8274(2) 0.89826(10) 0.96146(11) 0.0501(4) Uani 1 1 d . .
H12A H 0.8941 0.8995 1.0233 0.060 Uiso 1 1 calc R U
C13 C 0.74821(18) 0.96153(8) 0.92149(10) 0.0405(3) Uani 1 1 d . .
H13A H 0.7619 1.0052 0.9572 0.049 Uiso 1 1 calc R U
C14 C 0.64784(16) 0.96174(7) 0.82860(9) 0.0324(3) Uani 1 1 d . .
C15 C 0.34375(17) 1.04110(8) 0.76757(10) 0.0371(3) Uani 1 1 d . .
C16 C 0.2728(2) 0.98726(10) 0.81341(13) 0.0513(4) Uani 1 1 d . .
H16A H 0.3364 0.9500 0.8484 0.062 Uiso 1 1 calc R U
C17 C 0.1068(2) 0.98887(12) 0.80714(17) 0.0712(6) Uani 1 1 d . .
H17A H 0.0593 0.9524 0.8375 0.085 Uiso 1 1 calc R U
C18 C 0.0130(2) 1.04407(15) 0.75642(19) 0.0806(7) Uani 1 1 d . .
H18A H -0.0982 1.0447 0.7520 0.097 Uiso 1 1 calc R U
C19 C 0.0821(2) 1.09832(15) 0.71219(17) 0.0786(7) Uani 1 1 d . .
H19A H 0.0186 1.1364 0.6792 0.094 Uiso 1 1 calc R U
C20 C 0.2458(2) 1.09624(11) 0.71672(13) 0.0563(4) Uani 1 1 d . .
H20A H 0.2917 1.1325 0.6851 0.068 Uiso 1 1 calc R U
C21 C 0.62060(17) 1.11763(7) 0.86473(10) 0.0340(3) Uani 1 1 d . .
C22 C 0.5497(2) 1.12548(9) 0.94243(11) 0.0481(4) Uani 1 1 d . .
H22A H 0.4671 1.0934 0.9490 0.058 Uiso 1 1 calc R U
C23 C 0.6004(2) 1.18052(10) 1.01018(12) 0.0592(5) Uani 1 1 d . .
H23A H 0.5526 1.1850 1.0622 0.071 Uiso 1 1 calc R U
C24 C 0.7211(3) 1.22847(10) 1.00082(13) 0.0630(5) Uani 1 1 d . .
H24A H 0.7544 1.2657 1.0463 0.076 Uiso 1 1 calc R U
C25 C 0.7929(3) 1.22171(10) 0.92466(14) 0.0633(5) Uani 1 1 d . .
H25A H 0.8758 1.2539 0.9188 0.076 Uiso 1 1 calc R U
C26 C 0.7418(2) 1.16702(9) 0.85675(12) 0.0476(4) Uani 1 1 d . .
H26A H 0.7897 1.1632 0.8046 0.057 Uiso 1 1 calc R U
O1 O 0.32430(15) 0.83153(7) 0.73188(8) 0.0565(3) Uani 1 1 d . .
O2 O 0.74780(15) 0.93920(7) 0.62163(8) 0.0550(3) Uani 1 1 d . .

loop_
_atom_site_aniso_label
_atom_site_aniso_U_11
_atom_site_aniso_U_22
_atom_site_aniso_U_33
_atom_site_aniso_U_23
_atom_site_aniso_U_13
_atom_site_aniso_U_12
P1 0.0345(2) 0.0349(2) 0.02717(19) 0.00094(13) 0.00884(14) -0.00088(14)
C1 0.0524(9) 0.0310(7) 0.0310(7) -0.0036(5) 0.0041(6) 0.0041(6)
C2 0.0568(10) 0.0348(7) 0.0389(8) -0.0041(6) 0.0040(7) 0.0017(7)
C3 0.0590(11) 0.0505(9) 0.0482(9) -0.0087(7) -0.0059(8) -0.0001(8)
C4 0.0759(12) 0.0531(10) 0.0342(8) -0.0057(7) -0.0066(8) 0.0114(9)
C5 0.0741(12) 0.0429(8) 0.0316(7) 0.0003(6) 0.0075(7) 0.0116(8)
C6 0.0595(10) 0.0330(7) 0.0346(8) -0.0029(6) 0.0079(7) 0.0067(7)
C7 0.0724(13) 0.0853(15) 0.0740(13) 0.0055(11) 0.0082(11) -0.0299(12)
C8 0.0798(13) 0.0640(11) 0.0543(10) -0.0015(9) 0.0321(10) 0.0001(10)
C9 0.0437(8) 0.0376(7) 0.0301(7) -0.0002(6) 0.0071(6) 0.0007(6)
C10 0.0710(11) 0.0375(8) 0.0430(9) -0.0016(7) 0.0049(8) 0.0063(8)
C11 0.0689(11) 0.0458(9) 0.0468(9) 0.0087(7) 0.0013(8) 0.0135(8)
C12 0.0544(10) 0.0563(10) 0.0336(8) 0.0058(7) -0.0018(7) 0.0042(8)
C13 0.0448(8) 0.0444(8) 0.0303(7) -0.0023(6) 0.0050(6) -0.0005(6)
C14 0.0333(7) 0.0366(7) 0.0282(7) 0.0015(5) 0.0092(5) -0.0004(5)
C15 0.0345(7) 0.0430(8) 0.0331(7) -0.0087(6) 0.0062(6) -0.0026(6)
C16 0.0492(9) 0.0508(9) 0.0591(10) -0.0088(8) 0.0231(8) -0.0091(8)
C17 0.0593(12) 0.0751(13) 0.0912(15) -0.0329(12) 0.0416(11) -0.0264(11)
C18 0.0366(10) 0.1051(19) 0.0995(17) -0.0443(15) 0.0151(11) -0.0044(11)
C19 0.0445(11) 0.0987(17) 0.0853(15) -0.0087(13) 0.0004(10) 0.0198(11)
C20 0.0454(9) 0.0662(11) 0.0533(10) 0.0027(8) 0.0038(8) 0.0094(8)
C21 0.0365(7) 0.0310(7) 0.0336(7) 0.0018(5) 0.0067(6) 0.0001(6)
C22 0.0550(10) 0.0511(9) 0.0412(8) -0.0068(7) 0.0176(7) -0.0096(7)
C23 0.0812(13) 0.0580(11) 0.0398(9) -0.0104(8) 0.0170(9) -0.0002(9)
C24 0.0933(14) 0.0388(9) 0.0480(10) -0.0075(7) -0.0011(9) -0.0076(9)
C25 0.0779(13) 0.0435(9) 0.0645(11) -0.0007(8) 0.0088(10) -0.0231(9)
C26 0.0556(10) 0.0397(8) 0.0499(9) 0.0014(7) 0.0175(7) -0.0094(7)
O1 0.0599(7) 0.0598(7) 0.0469(6) -0.0016(5) 0.0068(5) -0.0147(6)
O2 0.0641(8) 0.0642(7) 0.0391(6) -0.0056(5) 0.0173(5) -0.0084(6)

loop_
_atom_type_symbol
_atom_type_description
_atom_type_scat_dispersion_real
_atom_type_scat_dispersion_imag
_atom_type_scat_source
C C 0.0033 0.0016 'International Tables Vol C Tables 4.2.6.8 and 6.1.1.4'
H H 0.0000 0.0000 'International Tables Vol C Tables 4.2.6.8 and 6.1.1.4'
O O 0.0106 0.0060 'International Tables Vol C Tables 4.2.6.8 and 6.1.1.4'
P P 0.1023 0.0942 'International Tables Vol C Tables 4.2.6.8 and 6.1.1.4'

loop_
_geom_angle_atom_site_label_1
_geom_angle_atom_site_label_2
_geom_angle_atom_site_label_3
_geom_angle
C15 P1 C14 104.52(6)
C15 P1 C21 99.37(6)
C14 P1 C21 103.03(6)
C2 C1 C6 118.28(13)
C2 C1 C9 121.22(13)
C6 C1 C9 120.19(14)
O1 C2 C3 123.56(15)
O1 C2 C1 115.58(13)
C3 C2 C1 120.85(16)
C4 C3 C2 118.78(17)
C5 C4 C3 122.22(15)
C4 C5 C6 118.66(16)
O2 C6 C5 123.35(15)
O2 C6 C1 115.51(13)
C5 C6 C1 121.13(16)
C10 C9 C14 119.14(13)
C10 C9 C1 117.88(13)
C14 C9 C1 122.97(12)
C11 C10 C9 121.52(15)
C12 C11 C10 119.55(15)
C11 C12 C13 119.87(14)
C12 C13 C14 121.61(14)
C13 C14 C9 118.31(13)
C13 C14 P1 121.99(11)
C9 C14 P1 119.34(10)
C16 C15 C20 118.50(16)
C16 C15 P1 125.64(12)
C20 C15 P1 115.85(12)
C15 C16 C17 120.03(18)
C18 C17 C16 120.2(2)
C19 C18 C17 120.33(19)
C18 C19 C20 119.7(2)
C19 C20 C15 121.2(2)
C26 C21 C22 118.00(14)
C26 C21 P1 117.80(11)
C22 C21 P1 124.17(11)
C23 C22 C21 120.69(16)
C24 C23 C22 120.14(17)
C23 C24 C25 120.16(16)
C24 C25 C26 119.74(17)
C25 C26 C21 121.26(16)
C2 O1 C7 118.06(14)
C6 O2 C8 118.09(13)

loop_
_geom_bond_atom_site_label_1
_geom_bond_atom_site_label_2
_geom_bond_distance
P1 C15 1.8267(15)
P1 C14 1.8374(14)
P1 C21 1.8375(14)
C1 C2 1.395(2)
C1 C6 1.399(2)
C1 C9 1.5003(19)
C2 O1 1.365(2)
C2 C3 1.392(2)
C3 C4 1.379(3)
C4 C5 1.370(3)
C5 C6 1.391(2)
C6 O2 1.362(2)
C7 O1 1.426(2)
C8 O2 1.422(2)
C9 C10 1.387(2)
C9 C14 1.4022(19)
C10 C11 1.383(2)
C11 C12 1.372(2)
C12 C13 1.378(2)
C13 C14 1.397(2)
C15 C16 1.384(2)
C15 C20 1.386(2)
C16 C17 1.389(3)
C17 C18 1.370(3)
C18 C19 1.368(4)
C19 C20 1.374(3)
C21 C26 1.385(2)
C21 C22 1.387(2)
C22 C23 1.382(2)
C23 C24 1.370(3)
C24 C25 1.370(3)
C25 C26 1.379(2)
